data_8107183
loop_
_publ_author_name
'Zhao, Ji-Xing'
'Wu, Lei-Fang'
'Chen, Da-Qun'

_publ_section_title
;
 Crystal structure of
 bis{2-(tert-butyl)-6-((E)-((4-((E)-1-(methoxyimino)ethyl)phenyl)imino)methyl)phenolato-\k2
 N,O}zinc(II), C40H46N4O4Zn
;
_journal_issue 4
_journal_name_full 'Zeitschrift f\"ur Kristallographie - New Crystal Structures'
_journal_page_first 667
_journal_page_last 669
_journal_paper_doi 10.1515/ncrs-2022-0135
_journal_volume 237
_journal_year 2022
_chemical_formula_sum 'C40 H46 N4 O4 Zn'
_chemical_formula_weight 712.18
_space_group_crystal_system monoclinic
_space_group_IT_number 14
_space_group_name_Hall '-P 2yn'
_space_group_name_H-M_alt 'P 1 21/n 1'
_atom_sites_solution_hydrogens geom
_cell_angle_alpha 90
_cell_angle_beta 110.727(2)
_cell_angle_gamma 90
_cell_formula_units_Z 4
_cell_length_a 12.0198(4)
_cell_length_b 28.0212(9)
_cell_length_c 12.0655(4)
_cell_measurement_reflns_used 9996
_cell_measurement_temperature 173(2)
_cell_measurement_theta_max 26.68
_cell_measurement_theta_min 2.18
_cell_volume 3800.8(2)
_computing_cell_refinement 'Bruker SAINT'
_computing_data_collection 'Bruker APEX3'
_computing_data_reduction 'Bruker SAINT'
_computing_structure_refinement 'SHELXL-2018/3 (Sheldrick, 2018)'
_computing_structure_solution 'SHELXT 2014/5 (Sheldrick, 2014)'
_diffrn_ambient_temperature 173(2)
_diffrn_measured_fraction_theta_full 0.999
_diffrn_measured_fraction_theta_max 0.998
_diffrn_measurement_device_type 'Bruker D8 Venture'
_diffrn_measurement_method '\f and \w scans'
_diffrn_radiation_type MoK\a
_diffrn_radiation_wavelength 0.71073
_diffrn_reflns_av_R_equivalents 0.0498
_diffrn_reflns_av_unetI/netI 0.0337
_diffrn_reflns_Laue_measured_fraction_full 0.999
_diffrn_reflns_Laue_measured_fraction_max 0.998
_diffrn_reflns_limit_h_max 15
_diffrn_reflns_limit_h_min -15
_diffrn_reflns_limit_k_max 35
_diffrn_reflns_limit_k_min -31
_diffrn_reflns_limit_l_max 15
_diffrn_reflns_limit_l_min -15
_diffrn_reflns_number 42616
_diffrn_reflns_point_group_measured_fraction_full 0.999
_diffrn_reflns_point_group_measured_fraction_max 0.998
_diffrn_reflns_theta_full 25.242
_diffrn_reflns_theta_max 26.735
_diffrn_reflns_theta_min 2.180
_exptl_absorpt_coefficient_mu 0.690
_exptl_absorpt_correction_T_max 0.7454
_exptl_absorpt_correction_T_min 0.6857
_exptl_absorpt_correction_type multi-scan
_exptl_absorpt_process_details 'SADABS 2016/2'
_exptl_crystal_colour yellow
_exptl_crystal_density_diffrn 1.245
_exptl_crystal_description block
_exptl_crystal_F_000 1504
_exptl_crystal_size_max 0.240
_exptl_crystal_size_mid 0.190
_exptl_crystal_size_min 0.180
_refine_diff_density_max 0.608
_refine_diff_density_min -0.487
_refine_diff_density_rms 0.054
_refine_ls_extinction_coef .
_refine_ls_extinction_method none
_refine_ls_goodness_of_fit_ref 1.044
_refine_ls_hydrogen_treatment constr
_refine_ls_matrix_type full
_refine_ls_number_parameters 452
_refine_ls_number_reflns 8073
_refine_ls_number_restraints 14
_refine_ls_restrained_S_all 1.048
_refine_ls_R_factor_all 0.0599
_refine_ls_R_factor_gt 0.0442
_refine_ls_shift/su_max 0.001
_refine_ls_shift/su_mean 0.000
_refine_ls_structure_factor_coef Fsqd
_refine_ls_weighting_details 'w=1/[\s^2^(Fo^2^)+(0.0325P)^2^+3.9596P] where P=(Fo^2^+2Fc^2^)/3'
_refine_ls_weighting_scheme calc
_refine_ls_wR_factor_gt 0.0968
_refine_ls_wR_factor_ref 0.1076
_reflns_Friedel_coverage 0.000
_reflns_Friedel_fraction_full .
_reflns_Friedel_fraction_max .
_reflns_number_gt 6523
_reflns_number_total 8073
_reflns_threshold_expression 'I > 2\s(I)'
_cod_data_source_file suppl_j_ncrs-2022-0135_suppl.cif
_cod_data_source_block 11_a
_cod_original_sg_symbol_H-M 'P 21/n'
_cod_database_code 8107183
_shelx_space_group_comment
;
The symmetry employed for this shelxl refinement is uniquely defined
by the following loop, which should always be used as a source of
symmetry information in preference to the above space-group names.
They are only intended as comments.
;
_shelx_estimated_absorpt_t_min 0.852
_shelx_estimated_absorpt_t_max 0.886

loop_
_space_group_symop_operation_xyz
'x, y, z'
'-x+1/2, y+1/2, -z+1/2'
'-x, -y, -z'
'x-1/2, -y-1/2, z-1/2'

loop_
_atom_site_label
_atom_site_type_symbol
_atom_site_fract_x
_atom_site_fract_y
_atom_site_fract_z
_atom_site_U_iso_or_equiv
_atom_site_adp_type
_atom_site_occupancy
_atom_site_site_symmetry_order
_atom_site_calc_flag
_atom_site_refinement_flags_posn
_atom_site_refinement_flags_adp
_atom_site_refinement_flags_occupancy
_atom_site_disorder_assembly
_atom_site_disorder_group
Zn1 Zn 0.28531(2) 0.59356(2) 0.71876(2) 0.03305(9) Uani 1 1 d . . . . .
C1 C 0.5173(2) 0.60719(8) 0.89700(19) 0.0286(5) Uani 1 1 d . . . . .
O1 O 0.45066(15) 0.60809(7) 0.78447(14) 0.0381(4) Uani 1 1 d . . . . .
N1 N 0.27742(17) 0.55999(7) 0.86204(17) 0.0316(4) Uani 1 1 d . . . . .
O2 O -0.2156(2) 0.39039(10) 0.8898(2) 0.0769(7) Uani 1 1 d . . . . .
C2 C 0.4791(2) 0.58542(8) 0.9846(2) 0.0308(5) Uani 1 1 d . . . . .
N2 N -0.1110(2) 0.41379(10) 0.8993(2) 0.0579(7) Uani 1 1 d . U . . .
N3 N 0.21874(17) 0.55554(7) 0.56924(16) 0.0305(4) Uani 1 1 d . . . . .
O3 O 0.17412(16) 0.64464(6) 0.66397(14) 0.0371(4) Uani 1 1 d . . . . .
C3 C 0.5550(2) 0.58582(9) 1.1052(2) 0.0358(6) Uani 1 1 d . . . . .
H3 H 0.528931 0.571428 1.163056 0.043 Uiso 1 1 calc R U . . .
N4 N 0.5128(2) 0.36758(9) 0.5701(2) 0.0568(7) Uani 1 1 d . U . . .
O4 O 0.5527(2) 0.32112(8) 0.5700(2) 0.0719(7) Uani 1 1 d . . . . .
C4 C 0.6639(2) 0.60633(9) 1.1395(2) 0.0367(6) Uani 1 1 d . . . . .
H4 H 0.713726 0.606700 1.220628 0.044 Uiso 1 1 calc R U . . .
C7 C 0.6801(2) 0.65124(9) 0.8440(2) 0.0380(6) Uani 1 1 d . . . . .
C6 C 0.6335(2) 0.62825(8) 0.9344(2) 0.0294(5) Uani 1 1 d . . . . .
C5 C 0.7017(2) 0.62691(9) 1.0537(2) 0.0336(5) Uani 1 1 d . . . . .
H5 H 0.778730 0.640799 1.078620 0.040 Uiso 1 1 calc R U . . .
C8 C 0.8056(3) 0.67220(12) 0.9037(3) 0.0548(8) Uani 1 1 d . . . . .
H8A H 0.831102 0.687601 0.843741 0.082 Uiso 1 1 calc R U . . .
H8B H 0.861244 0.646543 0.942182 0.082 Uiso 1 1 calc R U . . .
H8C H 0.804269 0.695806 0.963139 0.082 Uiso 1 1 calc R U . . .
C9 C 0.5985(3) 0.69204(11) 0.7779(3) 0.0541(8) Uani 1 1 d . . . . .
H9A H 0.628650 0.705628 0.719189 0.081 Uiso 1 1 calc R U . . .
H9B H 0.596841 0.716829 0.834613 0.081 Uiso 1 1 calc R U . . .
H9C H 0.517883 0.679733 0.737795 0.081 Uiso 1 1 calc R U . . .
C10 C 0.6889(3) 0.61283(12) 0.7565(2) 0.0507(7) Uani 1 1 d . . . . .
H10A H 0.609285 0.600541 0.711721 0.076 Uiso 1 1 calc R U . . .
H10B H 0.739526 0.586656 0.800382 0.076 Uiso 1 1 calc R U . . .
H10C H 0.723535 0.626799 0.701584 0.076 Uiso 1 1 calc R U . . .
C11 C 0.3669(2) 0.56243(9) 0.9615(2) 0.0333(5) Uani 1 1 d . . . . .
H11 H 0.356441 0.546979 1.027232 0.040 Uiso 1 1 calc R U . . .
C12 C 0.1755(2) 0.53315(9) 0.8584(2) 0.0313(5) Uani 1 1 d . . . . .
C13 C 0.1858(2) 0.49023(9) 0.9189(2) 0.0353(5) Uani 1 1 d . . . . .
H13 H 0.262276 0.478283 0.964586 0.042 Uiso 1 1 calc R U . . .
C14 C 0.0859(2) 0.46502(9) 0.9131(2) 0.0372(6) Uani 1 1 d . . . . .
H14 H 0.094428 0.436041 0.956232 0.045 Uiso 1 1 calc R U . . .
C15 C -0.0283(2) 0.48112(9) 0.8450(2) 0.0338(5) Uani 1 1 d . . . . .
C17 C 0.0632(2) 0.54958(10) 0.7893(2) 0.0374(6) Uani 1 1 d . . . . .
H17 H 0.055403 0.578402 0.745711 0.045 Uiso 1 1 calc R U . . .
C16 C -0.0374(2) 0.52405(9) 0.7837(2) 0.0367(6) Uani 1 1 d . . . . .
H16 H -0.113761 0.535959 0.737439 0.044 Uiso 1 1 calc R U . . .
C19 C -0.2561(3) 0.46941(13) 0.7634(3) 0.0561(8) Uani 1 1 d . . . . .
H19A H -0.256719 0.479131 0.685205 0.084 Uiso 1 1 calc R U . . .
H19B H -0.278741 0.496590 0.802050 0.084 Uiso 1 1 calc R U . . .
H19C H -0.312928 0.443308 0.754426 0.084 Uiso 1 1 calc R U . . .
C18 C -0.1348(2) 0.45305(11) 0.8372(2) 0.0417(6) Uani 1 1 d . U . . .
C20 C -0.1791(4) 0.34735(16) 0.9604(5) 0.122(2) Uani 1 1 d . U . . .
H20A H -0.249432 0.330999 0.964903 0.183 Uiso 1 1 calc R U . . .
H20B H -0.125895 0.355817 1.040422 0.183 Uiso 1 1 calc R U . . .
H20C H -0.137277 0.326175 0.923532 0.183 Uiso 1 1 calc R U . . .
C21 C 0.0988(2) 0.65239(8) 0.55710(19) 0.0286(5) Uani 1 1 d . . . . .
C22 C 0.0767(2) 0.61794(8) 0.4645(2) 0.0294(5) Uani 1 1 d . . . . .
C23 C -0.0024(2) 0.62873(10) 0.3488(2) 0.0376(6) Uani 1 1 d . . . . .
H23 H -0.017488 0.605622 0.287580 0.045 Uiso 1 1 calc R U . . .
C24 C -0.0570(2) 0.67201(10) 0.3248(2) 0.0430(6) Uani 1 1 d . . . . .
H24 H -0.107651 0.679641 0.246451 0.052 Uiso 1 1 calc R U . . .
C25 C -0.0382(2) 0.70516(9) 0.4161(2) 0.0365(6) Uani 1 1 d . . . . .
H25 H -0.078138 0.734987 0.398007 0.044 Uiso 1 1 calc R U . . .
C26 C 0.0355(2) 0.69664(8) 0.5312(2) 0.0298(5) Uani 1 1 d . . . . .
C27 C 0.0529(2) 0.73380(9) 0.6291(2) 0.0352(5) Uani 1 1 d . . . . .
C28 C 0.0187(3) 0.71220(11) 0.7300(2) 0.0502(7) Uani 1 1 d . . . . .
H28A H -0.064310 0.701513 0.698486 0.075 Uiso 1 1 calc R U . . .
H28B H 0.028018 0.736399 0.791270 0.075 Uiso 1 1 calc R U . . .
H28C H 0.070500 0.684958 0.764379 0.075 Uiso 1 1 calc R U . . .
C29 C 0.1828(2) 0.75064(10) 0.6763(2) 0.0456(7) Uani 1 1 d . . . . .
H29A H 0.204057 0.763347 0.610803 0.068 Uiso 1 1 calc R U . . .
H29B H 0.234822 0.723657 0.712612 0.068 Uiso 1 1 calc R U . . .
H29C H 0.192464 0.775654 0.735785 0.068 Uiso 1 1 calc R U . . .
C30 C -0.0255(3) 0.77773(10) 0.5841(3) 0.0497(7) Uani 1 1 d . . . . .
H30A H -0.003624 0.793387 0.522108 0.075 Uiso 1 1 calc R U . . .
H30B H -0.013998 0.800012 0.649837 0.075 Uiso 1 1 calc R U . . .
H30C H -0.109143 0.767961 0.551537 0.075 Uiso 1 1 calc R U . . .
C31 C 0.1324(2) 0.57196(9) 0.4783(2) 0.0317(5) Uani 1 1 d . . . . .
H31 H 0.102438 0.550889 0.412699 0.038 Uiso 1 1 calc R U . . .
C32 C 0.2600(2) 0.50837(9) 0.56314(19) 0.0303(5) Uani 1 1 d . . . . .
C33 C 0.1848(2) 0.46939(9) 0.5347(2) 0.0362(6) Uani 1 1 d . . . . .
H33 H 0.101928 0.473760 0.517315 0.043 Uiso 1 1 calc R U . . .
C34 C 0.2289(2) 0.42406(9) 0.5312(2) 0.0362(5) Uani 1 1 d . . . . .
H34 H 0.175821 0.397685 0.511605 0.043 Uiso 1 1 calc R U . . .
C35 C 0.3499(2) 0.41638(9) 0.5559(2) 0.0319(5) Uani 1 1 d . . . . .
C36 C 0.4246(2) 0.45621(10) 0.5844(2) 0.0401(6) Uani 1 1 d . . . . .
H36 H 0.507273 0.452107 0.600330 0.048 Uiso 1 1 calc R U . . .
C37 C 0.3812(2) 0.50118(10) 0.5897(2) 0.0387(6) Uani 1 1 d . . . . .
H37 H 0.434312 0.527520 0.611742 0.046 Uiso 1 1 calc R U . . .
C38 C 0.3992(2) 0.36799(10) 0.5551(2) 0.0385(6) Uani 1 1 d . U . . .
C39 C 0.3211(3) 0.32533(10) 0.5376(3) 0.0543(8) Uani 1 1 d . . . . .
H39A H 0.259822 0.326347 0.458279 0.081 Uiso 1 1 calc R U . . .
H39B H 0.283125 0.325214 0.597317 0.081 Uiso 1 1 calc R U . . .
H39C H 0.368948 0.296338 0.545716 0.081 Uiso 1 1 calc R U . . .
C40 C 0.6750(3) 0.32505(16) 0.5768(5) 0.1062(17) Uani 1 1 d . U . . .
H40A H 0.711480 0.293293 0.588377 0.159 Uiso 1 1 calc R U . . .
H40B H 0.719011 0.345653 0.643533 0.159 Uiso 1 1 calc R U . . .
H40C H 0.677283 0.338863 0.502994 0.159 Uiso 1 1 calc R U . . .

loop_
_atom_site_aniso_label
_atom_site_aniso_U_11
_atom_site_aniso_U_22
_atom_site_aniso_U_33
_atom_site_aniso_U_23
_atom_site_aniso_U_13
_atom_site_aniso_U_12
Zn1 0.03225(16) 0.04139(17) 0.02015(13) 0.00021(11) 0.00264(11) -0.00014(12)
C1 0.0290(12) 0.0339(12) 0.0207(10) -0.0017(9) 0.0059(9) 0.0024(9)
O1 0.0327(9) 0.0575(11) 0.0205(8) 0.0028(7) 0.0048(7) -0.0046(8)
N1 0.0297(10) 0.0379(11) 0.0249(10) 0.0000(8) 0.0069(8) -0.0009(9)
O2 0.0509(14) 0.0840(18) 0.0911(19) 0.0087(15) 0.0193(13) -0.0213(13)
C2 0.0308(12) 0.0358(13) 0.0234(11) -0.0012(9) 0.0066(9) 0.0001(10)
N2 0.0467(15) 0.0689(17) 0.0610(16) 0.0026(12) 0.0228(13) -0.0177(13)
N3 0.0280(10) 0.0368(11) 0.0244(9) -0.0019(8) 0.0066(8) 0.0003(8)
O3 0.0417(10) 0.0400(10) 0.0216(8) -0.0021(7) 0.0015(7) 0.0025(8)
C3 0.0381(14) 0.0461(15) 0.0223(11) 0.0043(10) 0.0096(10) 0.0007(11)
N4 0.0562(14) 0.0482(15) 0.0705(18) 0.0008(13) 0.0279(14) 0.0182(12)
O4 0.0586(14) 0.0490(13) 0.112(2) 0.0027(13) 0.0346(14) 0.0112(11)
C4 0.0351(13) 0.0477(15) 0.0216(11) -0.0024(10) 0.0030(10) -0.0025(11)
C7 0.0404(14) 0.0423(15) 0.0336(13) 0.0023(11) 0.0162(11) -0.0023(11)
C6 0.0319(12) 0.0294(12) 0.0268(11) -0.0013(9) 0.0104(10) 0.0010(9)
C5 0.0307(12) 0.0379(13) 0.0295(12) -0.0044(10) 0.0072(10) -0.0031(10)
C8 0.0488(17) 0.071(2) 0.0479(17) 0.0021(15) 0.0204(14) -0.0198(15)
C9 0.063(2) 0.0509(17) 0.0519(17) 0.0164(14) 0.0247(15) 0.0009(15)
C10 0.0556(18) 0.0651(19) 0.0395(15) -0.0044(14) 0.0268(14) -0.0016(15)
C11 0.0345(13) 0.0414(14) 0.0235(11) 0.0014(10) 0.0095(10) -0.0002(11)
C12 0.0313(12) 0.0375(13) 0.0238(11) -0.0022(9) 0.0080(10) 0.0005(10)
C13 0.0308(13) 0.0391(14) 0.0318(12) -0.0016(10) 0.0059(10) 0.0001(10)
C14 0.0396(14) 0.0362(13) 0.0332(13) -0.0009(10) 0.0097(11) 0.0000(11)
C15 0.0333(13) 0.0422(14) 0.0261(11) -0.0072(10) 0.0108(10) -0.0028(11)
C17 0.0344(13) 0.0432(14) 0.0318(13) 0.0045(11) 0.0084(11) 0.0011(11)
C16 0.0296(12) 0.0468(15) 0.0305(12) 0.0013(11) 0.0068(10) 0.0037(11)
C19 0.0344(15) 0.079(2) 0.0507(17) 0.0039(16) 0.0101(13) -0.0146(15)
C18 0.0392(14) 0.0565(15) 0.0310(13) -0.0097(11) 0.0142(11) -0.0092(12)
C20 0.096(3) 0.082(3) 0.168(5) 0.057(3) 0.021(3) -0.034(3)
C21 0.0250(11) 0.0370(13) 0.0221(11) -0.0009(9) 0.0065(9) -0.0042(9)
C22 0.0245(11) 0.0361(13) 0.0243(11) -0.0019(9) 0.0045(9) -0.0009(10)
C23 0.0323(13) 0.0455(15) 0.0262(12) -0.0073(11) -0.0006(10) 0.0017(11)
C24 0.0383(14) 0.0491(16) 0.0272(12) -0.0027(11) -0.0061(11) 0.0047(12)
C25 0.0309(13) 0.0378(14) 0.0333(13) 0.0002(10) 0.0021(10) 0.0029(10)
C26 0.0256(11) 0.0318(12) 0.0296(12) -0.0023(9) 0.0067(9) -0.0045(9)
C27 0.0349(13) 0.0351(13) 0.0336(13) -0.0058(10) 0.0095(10) -0.0035(10)
C28 0.065(2) 0.0493(17) 0.0425(15) -0.0112(13) 0.0267(15) -0.0056(14)
C29 0.0406(15) 0.0450(15) 0.0435(15) -0.0121(12) 0.0054(12) -0.0089(12)
C30 0.0500(17) 0.0383(15) 0.0530(17) -0.0108(13) 0.0087(14) 0.0047(13)
C31 0.0288(12) 0.0404(13) 0.0241(11) -0.0065(10) 0.0069(9) -0.0030(10)
C32 0.0303(12) 0.0385(13) 0.0208(10) 0.0006(9) 0.0076(9) 0.0026(10)
C33 0.0245(12) 0.0427(14) 0.0399(14) 0.0008(11) 0.0095(10) 0.0018(10)
C34 0.0318(13) 0.0370(13) 0.0390(14) 0.0024(11) 0.0114(11) -0.0017(11)
C35 0.0311(12) 0.0415(14) 0.0225(11) 0.0062(10) 0.0086(9) 0.0060(10)
C36 0.0237(12) 0.0501(16) 0.0422(14) -0.0001(12) 0.0062(11) 0.0024(11)
C37 0.0277(12) 0.0431(14) 0.0402(14) -0.0045(11) 0.0056(11) -0.0040(11)
C38 0.0435(13) 0.0436(15) 0.0279(12) 0.0066(11) 0.0120(11) 0.0076(12)
C39 0.065(2) 0.0409(16) 0.0626(19) 0.0151(14) 0.0298(17) 0.0076(14)
C40 0.053(2) 0.082(3) 0.193(5) -0.003(3) 0.054(3) 0.015(2)

loop_
_atom_type_symbol
_atom_type_description
_atom_type_scat_dispersion_real
_atom_type_scat_dispersion_imag
_atom_type_scat_source
C C 0.0033 0.0016 'International Tables Vol C Tables 4.2.6.8 and 6.1.1.4'
H H 0.0000 0.0000 'International Tables Vol C Tables 4.2.6.8 and 6.1.1.4'
N N 0.0061 0.0033 'International Tables Vol C Tables 4.2.6.8 and 6.1.1.4'
O O 0.0106 0.0060 'International Tables Vol C Tables 4.2.6.8 and 6.1.1.4'
Zn Zn 0.2839 1.4301 'International Tables Vol C Tables 4.2.6.8 and 6.1.1.4'

loop_
_geom_angle_atom_site_label_1
_geom_angle_atom_site_label_2
_geom_angle_atom_site_label_3
_geom_angle
_geom_angle_site_symmetry_1
_geom_angle_site_symmetry_3
O1 Zn1 O3 118.89(8) . .
O1 Zn1 N1 95.88(7) . .
O3 Zn1 N1 114.23(8) . .
O1 Zn1 N3 120.94(8) . .
O3 Zn1 N3 94.56(7) . .
N1 Zn1 N3 113.73(8) . .
O1 C1 C2 122.4(2) . .
O1 C1 C6 119.3(2) . .
C2 C1 C6 118.4(2) . .
C1 O1 Zn1 126.35(15) . .
C11 N1 C12 118.5(2) . .
C11 N1 Zn1 119.79(17) . .
C12 N1 Zn1 121.67(15) . .
N2 O2 C20 105.5(3) . .
C3 C2 C1 119.8(2) . .
C3 C2 C11 115.0(2) . .
C1 C2 C11 125.2(2) . .
C18 N2 O2 110.0(3) . .
C31 N3 C32 118.3(2) . .
C31 N3 Zn1 121.19(17) . .
C32 N3 Zn1 120.37(14) . .
C21 O3 Zn1 128.48(15) . .
C4 C3 C2 121.2(2) . .
C4 C3 H3 119.4 . .
C2 C3 H3 119.4 . .
C38 N4 O4 110.5(3) . .
N4 O4 C40 105.8(3) . .
C3 C4 C5 118.9(2) . .
C3 C4 H4 120.6 . .
C5 C4 H4 120.6 . .
C9 C7 C6 110.8(2) . .
C9 C7 C10 110.6(2) . .
C6 C7 C10 109.0(2) . .
C9 C7 C8 107.4(2) . .
C6 C7 C8 111.8(2) . .
C10 C7 C8 107.1(2) . .
C5 C6 C1 118.0(2) . .
C5 C6 C7 121.4(2) . .
C1 C6 C7 120.6(2) . .
C6 C5 C4 123.7(2) . .
C6 C5 H5 118.1 . .
C4 C5 H5 118.1 . .
C7 C8 H8A 109.5 . .
C7 C8 H8B 109.5 . .
H8A C8 H8B 109.5 . .
C7 C8 H8C 109.5 . .
H8A C8 H8C 109.5 . .
H8B C8 H8C 109.5 . .
C7 C9 H9A 109.5 . .
C7 C9 H9B 109.5 . .
H9A C9 H9B 109.5 . .
C7 C9 H9C 109.5 . .
H9A C9 H9C 109.5 . .
H9B C9 H9C 109.5 . .
C7 C10 H10A 109.5 . .
C7 C10 H10B 109.5 . .
H10A C10 H10B 109.5 . .
C7 C10 H10C 109.5 . .
H10A C10 H10C 109.5 . .
H10B C10 H10C 109.5 . .
N1 C11 C2 128.2(2) . .
N1 C11 H11 115.9 . .
C2 C11 H11 115.9 . .
C13 C12 C17 119.3(2) . .
C13 C12 N1 121.7(2) . .
C17 C12 N1 119.0(2) . .
C14 C13 C12 120.3(2) . .
C14 C13 H13 119.8 . .
C12 C13 H13 119.8 . .
C13 C14 C15 121.4(2) . .
C13 C14 H14 119.3 . .
C15 C14 H14 119.3 . .
C16 C15 C14 117.7(2) . .
C16 C15 C18 121.4(2) . .
C14 C15 C18 120.9(2) . .
C16 C17 C12 120.2(2) . .
C16 C17 H17 119.9 . .
C12 C17 H17 119.9 . .
C17 C16 C15 121.0(2) . .
C17 C16 H16 119.5 . .
C15 C16 H16 119.5 . .
C18 C19 H19A 109.5 . .
C18 C19 H19B 109.5 . .
H19A C19 H19B 109.5 . .
C18 C19 H19C 109.5 . .
H19A C19 H19C 109.5 . .
H19B C19 H19C 109.5 . .
N2 C18 C15 113.8(2) . .
N2 C18 C19 125.0(3) . .
C15 C18 C19 121.2(3) . .
O2 C20 H20A 109.5 . .
O2 C20 H20B 109.5 . .
H20A C20 H20B 109.5 . .
O2 C20 H20C 109.5 . .
H20A C20 H20C 109.5 . .
H20B C20 H20C 109.5 . .
O3 C21 C22 122.2(2) . .
O3 C21 C26 119.3(2) . .
C22 C21 C26 118.5(2) . .
C23 C22 C21 120.1(2) . .
C23 C22 C31 115.4(2) . .
C21 C22 C31 124.5(2) . .
C24 C23 C22 120.3(2) . .
C24 C23 H23 119.8 . .
C22 C23 H23 119.8 . .
C23 C24 C25 119.6(2) . .
C23 C24 H24 120.2 . .
C25 C24 H24 120.2 . .
C26 C25 C24 123.1(2) . .
C26 C25 H25 118.4 . .
C24 C25 H25 118.4 . .
C25 C26 C21 118.2(2) . .
C25 C26 C27 121.5(2) . .
C21 C26 C27 120.3(2) . .
C30 C27 C26 112.0(2) . .
C30 C27 C29 107.6(2) . .
C26 C27 C29 109.8(2) . .
C30 C27 C28 107.1(2) . .
C26 C27 C28 109.9(2) . .
C29 C27 C28 110.4(2) . .
C27 C28 H28A 109.5 . .
C27 C28 H28B 109.5 . .
H28A C28 H28B 109.5 . .
C27 C28 H28C 109.5 . .
H28A C28 H28C 109.5 . .
H28B C28 H28C 109.5 . .
C27 C29 H29A 109.5 . .
C27 C29 H29B 109.5 . .
H29A C29 H29B 109.5 . .
C27 C29 H29C 109.5 . .
H29A C29 H29C 109.5 . .
H29B C29 H29C 109.5 . .
C27 C30 H30A 109.5 . .
C27 C30 H30B 109.5 . .
H30A C30 H30B 109.5 . .
C27 C30 H30C 109.5 . .
H30A C30 H30C 109.5 . .
H30B C30 H30C 109.5 . .
N3 C31 C22 128.1(2) . .
N3 C31 H31 116.0 . .
C22 C31 H31 116.0 . .
C33 C32 C37 118.9(2) . .
C33 C32 N3 122.5(2) . .
C37 C32 N3 118.6(2) . .
C32 C33 C34 120.6(2) . .
C32 C33 H33 119.7 . .
C34 C33 H33 119.7 . .
C33 C34 C35 121.2(2) . .
C33 C34 H34 119.4 . .
C35 C34 H34 119.4 . .
C34 C35 C36 117.4(2) . .
C34 C35 C38 122.0(2) . .
C36 C35 C38 120.6(2) . .
C37 C36 C35 121.5(2) . .
C37 C36 H36 119.2 . .
C35 C36 H36 119.2 . .
C36 C37 C32 120.4(2) . .
C36 C37 H37 119.8 . .
C32 C37 H37 119.8 . .
N4 C38 C35 114.0(2) . .
N4 C38 C39 125.9(3) . .
C35 C38 C39 120.1(2) . .
C38 C39 H39A 109.5 . .
C38 C39 H39B 109.5 . .
H39A C39 H39B 109.5 . .
C38 C39 H39C 109.5 . .
H39A C39 H39C 109.5 . .
H39B C39 H39C 109.5 . .
O4 C40 H40A 109.5 . .
O4 C40 H40B 109.5 . .
H40A C40 H40B 109.5 . .
O4 C40 H40C 109.5 . .
H40A C40 H40C 109.5 . .
H40B C40 H40C 109.5 . .

loop_
_geom_bond_atom_site_label_1
_geom_bond_atom_site_label_2
_geom_bond_distance
_geom_bond_site_symmetry_2
Zn1 O1 1.9050(17) .
Zn1 O3 1.9096(17) .
Zn1 N1 2.000(2) .
Zn1 N3 2.0021(19) .
C1 O1 1.310(3) .
C1 C2 1.430(3) .
C1 C6 1.434(3) .
N1 C11 1.299(3) .
N1 C12 1.425(3) .
O2 N2 1.386(3) .
O2 C20 1.452(5) .
C2 C3 1.418(3) .
C2 C11 1.430(3) .
N2 C18 1.305(4) .
N3 C31 1.299(3) .
N3 C32 1.422(3) .
O3 C21 1.305(3) .
C3 C4 1.353(4) .
C3 H3 0.9500 .
N4 C38 1.313(4) .
N4 O4 1.387(3) .
O4 C40 1.447(4) .
C4 C5 1.394(3) .
C4 H4 0.9500 .
C7 C9 1.533(4) .
C7 C6 1.534(3) .
C7 C10 1.537(4) .
C7 C8 1.539(4) .
C6 C5 1.382(3) .
C5 H5 0.9500 .
C8 H8A 0.9800 .
C8 H8B 0.9800 .
C8 H8C 0.9800 .
C9 H9A 0.9800 .
C9 H9B 0.9800 .
C9 H9C 0.9800 .
C10 H10A 0.9800 .
C10 H10B 0.9800 .
C10 H10C 0.9800 .
C11 H11 0.9500 .
C12 C13 1.390(3) .
C12 C17 1.390(3) .
C13 C14 1.373(4) .
C13 H13 0.9500 .
C14 C15 1.402(3) .
C14 H14 0.9500 .
C15 C16 1.396(4) .
C15 C18 1.477(4) .
C17 C16 1.386(4) .
C17 H17 0.9500 .
C16 H16 0.9500 .
C19 C18 1.486(4) .
C19 H19A 0.9800 .
C19 H19B 0.9800 .
C19 H19C 0.9800 .
C20 H20A 0.9800 .
C20 H20B 0.9800 .
C20 H20C 0.9800 .
C21 C22 1.428(3) .
C21 C26 1.431(3) .
C22 C23 1.416(3) .
C22 C31 1.434(3) .
C23 C24 1.360(4) .
C23 H23 0.9500 .
C24 C25 1.397(4) .
C24 H24 0.9500 .
C25 C26 1.378(3) .
C25 H25 0.9500 .
C26 C27 1.532(3) .
C27 C30 1.528(4) .
C27 C29 1.535(3) .
C27 C28 1.540(4) .
C28 H28A 0.9800 .
C28 H28B 0.9800 .
C28 H28C 0.9800 .
C29 H29A 0.9800 .
C29 H29B 0.9800 .
C29 H29C 0.9800 .
C30 H30A 0.9800 .
C30 H30B 0.9800 .
C30 H30C 0.9800 .
C31 H31 0.9500 .
C32 C33 1.382(3) .
C32 C37 1.391(3) .
C33 C34 1.383(4) .
C33 H33 0.9500 .
C34 C35 1.394(3) .
C34 H34 0.9500 .
C35 C36 1.397(4) .
C35 C38 1.481(3) .
C36 C37 1.374(4) .
C36 H36 0.9500 .
C37 H37 0.9500 .
C38 C39 1.488(4) .
C39 H39A 0.9800 .
C39 H39B 0.9800 .
C39 H39C 0.9800 .
C40 H40A 0.9800 .
C40 H40B 0.9800 .
C40 H40C 0.9800 .
